data_4324821
loop_
_publ_author_name
'Jiao Zhao'
'Xiu-Li Wang'
'Xin Shi'
'Qi-Hua Yang'
'Can Li'

_publ_section_title
;
 Synthesis, Structure, and Photoluminescent Properties of Metal-Organic
 Coordination Polymers Assembled with Bithiophenedicarboxylic Acid
;
_journal_name_full 'Inorganic Chemistry'
_journal_page_first 3198
_journal_page_last 3205
_journal_paper_doi 10.1021/ic101112b
_journal_volume 50
_journal_year 2011
_chemical_formula_sum 'C19 H25 Co N3 O7 S2'
_chemical_formula_weight 530.47
_chemical_name_systematic
;
 ?
;
_space_group_IT_number 14
_symmetry_cell_setting monoclinic
_symmetry_space_group_name_Hall '-P 2ybc'
_symmetry_space_group_name_H-M 'P 1 21/c 1'
_atom_sites_solution_hydrogens geom
_atom_sites_solution_primary direct
_atom_sites_solution_secondary difmap
_audit_creation_method SHELXL-97
_cell_angle_alpha 90.00
_cell_angle_beta 92.668(2)
_cell_angle_gamma 90.00
_cell_formula_units_Z 4
_cell_length_a 6.54720(10)
_cell_length_b 22.5911(5)
_cell_length_c 16.3206(3)
_cell_measurement_reflns_used 5959
_cell_measurement_temperature 150(2)
_cell_measurement_theta_max 29.1034
_cell_measurement_theta_min 2.9737
_cell_volume 2411.34(8)
_computing_cell_refinement 'CrysAlisPro (Oxford Diffraction Ltd.)'
_computing_data_collection 'CrysAlisPro (Oxford Diffraction Ltd.)'
_computing_data_reduction 'CrysAlisPro (Oxford Diffraction Ltd.)'
_computing_molecular_graphics 'Ortep-3 (L. J. Farrugia, 2001)'
_computing_publication_material SHELXL-97
_computing_structure_refinement 'SHELXL-97 (Sheldrick, 1997)'
_computing_structure_solution 'SHELXS-97 (Sheldrick, 1997)'
_diffrn_ambient_temperature 150(2)
_diffrn_detector_area_resol_mean 15.9149
_diffrn_measured_fraction_theta_full 0.999
_diffrn_measured_fraction_theta_max 0.999
_diffrn_measurement_device_type 'Gemini S Ultra, Oxford Diffraction'
_diffrn_measurement_method '\w scans'
_diffrn_radiation_monochromator graphite
_diffrn_radiation_source 'Enhance (Mo) X-ray Source'
_diffrn_radiation_type MoK\a
_diffrn_radiation_wavelength 0.71073
_diffrn_reflns_av_R_equivalents 0.0224
_diffrn_reflns_av_sigmaI/netI 0.0346
_diffrn_reflns_limit_h_max 5
_diffrn_reflns_limit_h_min -8
_diffrn_reflns_limit_k_max 19
_diffrn_reflns_limit_k_min -28
_diffrn_reflns_limit_l_max 20
_diffrn_reflns_limit_l_min -16
_diffrn_reflns_number 10678
_diffrn_reflns_theta_full 26.37
_diffrn_reflns_theta_max 26.37
_diffrn_reflns_theta_min 2.98
_exptl_absorpt_coefficient_mu 0.928
_exptl_absorpt_correction_T_max 0.7311
_exptl_absorpt_correction_T_min 0.6966
_exptl_absorpt_correction_type multi-scan
_exptl_absorpt_process_details
;
CrysAlisPro, Oxford Diffraction Ltd.,
Version 1.171.34.36 (release 02-08-2010 CrysAlis171 .NET)
(compiled Aug  2 2010,13:00:58)
empirical absorption correction using spherical harmonics,
 implemented in SCALE3 ABSPACK scaling algorithm.
;
_exptl_crystal_colour purple
_exptl_crystal_density_diffrn 1.461
_exptl_crystal_description block
_exptl_crystal_F_000 1100
_exptl_crystal_size_max 0.42
_exptl_crystal_size_mid 0.40
_exptl_crystal_size_min 0.36
_refine_diff_density_max 0.297
_refine_diff_density_min -0.445
_refine_diff_density_rms 0.070
_refine_ls_extinction_method none
_refine_ls_goodness_of_fit_ref 1.078
_refine_ls_hydrogen_treatment constr
_refine_ls_matrix_type full
_refine_ls_number_parameters 295
_refine_ls_number_reflns 4928
_refine_ls_number_restraints 0
_refine_ls_restrained_S_all 1.078
_refine_ls_R_factor_all 0.0441
_refine_ls_R_factor_gt 0.0354
_refine_ls_shift/su_max 0.001
_refine_ls_shift/su_mean 0.000
_refine_ls_structure_factor_coef Fsqd
_refine_ls_weighting_details 'calc w=1/[\s^2^(Fo^2^)+(0.0299P)^2^+1.1899P] where P=(Fo^2^+2Fc^2^)/3'
_refine_ls_weighting_scheme calc
_refine_ls_wR_factor_gt 0.0773
_refine_ls_wR_factor_ref 0.0811
_reflns_number_gt 4280
_reflns_number_total 4928
_reflns_threshold_expression >2sigma(I)
_cod_data_source_file ic101112b_si_002_2.cif
_cod_data_source_block 2
_cod_original_sg_symbol_H-M 'P 21/c'
_cod_database_code 4324821

loop_
_symmetry_equiv_pos_as_xyz
'x, y, z'
'-x, y+1/2, -z+1/2'
'-x, -y, -z'
'x, -y-1/2, z-1/2'

loop_
_atom_site_label
_atom_site_type_symbol
_atom_site_fract_x
_atom_site_fract_y
_atom_site_fract_z
_atom_site_U_iso_or_equiv
_atom_site_adp_type
_atom_site_occupancy
_atom_site_symmetry_multiplicity
_atom_site_calc_flag
_atom_site_refinement_flags
Co1 Co 0.78790(4) 0.042210(13) 0.751354(16) 0.01883(9) Uani 1 1 d .
S1 S 0.54370(7) 0.20602(2) 0.94721(3) 0.02171(13) Uani 1 1 d .
S2 S 1.02342(8) 0.19481(3) 0.53392(3) 0.02332(13) Uani 1 1 d .
O2 O 0.5207(2) 0.07117(6) 0.79447(8) 0.0221(3) Uani 1 1 d .
O1 O 0.7842(2) 0.12189(7) 0.84594(9) 0.0272(4) Uani 1 1 d .
O4 O 1.0469(2) 0.07187(6) 0.70445(8) 0.0220(3) Uani 1 1 d .
O3 O 0.7785(2) 0.11273(7) 0.63935(9) 0.0271(4) Uani 1 1 d .
O5 O 0.9173(2) -0.01248(7) 0.83722(9) 0.0294(4) Uani 1 1 d .
N1 N 0.4094(3) -0.04317(8) 0.58330(11) 0.0287(4) Uani 1 1 d .
O6 O 0.6674(2) -0.02029(7) 0.67458(9) 0.0268(3) Uani 1 1 d .
N2 N 1.1927(3) -0.05361(10) 0.90256(13) 0.0410(6) Uani 1 1 d .
C9 C 1.1091(3) 0.14890(9) 0.61253(12) 0.0194(4) Uani 1 1 d .
C6 C 1.2639(3) 0.22626(9) 0.52751(12) 0.0191(4) Uani 1 1 d .
C8 C 1.3119(3) 0.15741(9) 0.63238(12) 0.0196(4) Uani 1 1 d .
H8 H 1.3842 0.1365 0.6734 0.023 Uiso 1 1 calc R
C2 C 0.4522(3) 0.15183(9) 0.88054(12) 0.0187(4) Uani 1 1 d .
C3 C 0.2440(3) 0.15144(10) 0.87415(13) 0.0238(5) Uani 1 1 d .
H3 H 0.1681 0.1256 0.8405 0.029 Uiso 1 1 calc R
C1 C 0.5959(3) 0.11318(9) 0.83860(12) 0.0185(4) Uani 1 1 d .
C7 C 1.3996(3) 0.20145(9) 0.58374(12) 0.0203(4) Uani 1 1 d .
H7 H 1.5363 0.2125 0.5894 0.024 Uiso 1 1 calc R
N3 N 0.0166(4) 0.31560(10) 0.75932(14) 0.0443(6) Uani 1 1 d .
C4 C 0.1564(3) 0.19449(10) 0.92410(13) 0.0243(5) Uani 1 1 d .
H4 H 0.0161 0.2001 0.9266 0.029 Uiso 1 1 calc R
C5 C 0.2983(3) 0.22713(9) 0.96848(12) 0.0193(4) Uani 1 1 d .
C11 C 0.4916(3) -0.01173(10) 0.64326(13) 0.0257(5) Uani 1 1 d .
H11 H 0.4148 0.0190 0.6640 0.031 Uiso 1 1 calc R
C10 C 0.9670(3) 0.10906(9) 0.65347(12) 0.0194(4) Uani 1 1 d .
C13 C 0.5114(4) -0.09494(12) 0.55152(17) 0.0423(7) Uani 1 1 d .
H13A H 0.6564 -0.0911 0.5614 0.063 Uiso 1 1 calc R
H13B H 0.4806 -0.0982 0.4936 0.063 Uiso 1 1 calc R
H13C H 0.4644 -0.1298 0.5786 0.063 Uiso 1 1 calc R
O7 O -0.2326(4) 0.38220(11) 0.78075(18) 0.0846(8) Uani 1 1 d .
C14 C 1.1060(4) -0.01683(11) 0.84912(14) 0.0296(5) Uani 1 1 d .
H14 H 1.1896 0.0071 0.8187 0.036 Uiso 1 1 calc R
C12 C 0.2005(4) -0.03254(13) 0.55241(16) 0.0434(7) Uani 1 1 d .
H12A H 0.1472 0.0017 0.5788 0.065 Uiso 1 1 calc R
H12B H 0.1175 -0.0663 0.5638 0.065 Uiso 1 1 calc R
H12C H 0.1991 -0.0260 0.4943 0.065 Uiso 1 1 calc R
C16 C 1.0696(5) -0.09370(15) 0.9503(2) 0.0622(10) Uani 1 1 d .
H16A H 0.9282 -0.0827 0.9439 0.093 Uiso 1 1 calc R
H16B H 1.1133 -0.0913 1.0072 0.093 Uiso 1 1 calc R
H16C H 1.0866 -0.1335 0.9313 0.093 Uiso 1 1 calc R
C19 C -0.0537(6) 0.36894(14) 0.7772(2) 0.0587(8) Uani 1 1 d .
H19 H 0.0423 0.3986 0.7879 0.070 Uiso 1 1 calc R
C17 C 0.2316(5) 0.30487(17) 0.7510(2) 0.0676(10) Uani 1 1 d .
H17A H 0.2549 0.2933 0.6956 0.101 Uiso 1 1 calc R
H17B H 0.2762 0.2738 0.7878 0.101 Uiso 1 1 calc R
H17C H 0.3071 0.3403 0.7640 0.101 Uiso 1 1 calc R
C15 C 1.4145(4) -0.06117(16) 0.9091(2) 0.0688(11) Uani 1 1 d .
H15A H 1.4781 -0.0317 0.8764 0.103 Uiso 1 1 calc R
H15B H 1.4494 -0.0999 0.8899 0.103 Uiso 1 1 calc R
H15C H 1.4617 -0.0569 0.9654 0.103 Uiso 1 1 calc R
C18 C -0.1244(5) 0.26757(15) 0.7421(2) 0.0687(10) Uani 1 1 d .
H18A H -0.2535 0.2765 0.7648 0.103 Uiso 1 1 calc R
H18B H -0.0703 0.2318 0.7662 0.103 Uiso 1 1 calc R
H18C H -0.1431 0.2625 0.6838 0.103 Uiso 1 1 calc R

loop_
_atom_site_aniso_label
_atom_site_aniso_U_11
_atom_site_aniso_U_22
_atom_site_aniso_U_33
_atom_site_aniso_U_23
_atom_site_aniso_U_13
_atom_site_aniso_U_12
Co1 0.01629(15) 0.02154(16) 0.01872(15) 0.00001(11) 0.00138(10) 0.00056(12)
S1 0.0145(3) 0.0251(3) 0.0253(3) -0.0090(2) -0.00078(19) -0.0007(2)
S2 0.0167(3) 0.0276(3) 0.0255(3) 0.0109(2) -0.0010(2) -0.0003(2)
O2 0.0209(7) 0.0222(8) 0.0234(8) -0.0072(6) 0.0014(6) -0.0012(7)
O1 0.0164(7) 0.0333(9) 0.0319(9) -0.0098(7) 0.0005(6) -0.0001(7)
O4 0.0216(7) 0.0233(8) 0.0212(7) 0.0062(6) 0.0018(6) -0.0004(7)
O3 0.0183(8) 0.0305(9) 0.0325(9) 0.0071(7) 0.0012(6) -0.0004(7)
O5 0.0265(9) 0.0324(9) 0.0293(8) 0.0116(7) 0.0003(6) 0.0015(8)
N1 0.0295(10) 0.0281(11) 0.0280(10) -0.0107(8) -0.0017(8) 0.0034(9)
O6 0.0249(8) 0.0245(8) 0.0306(8) -0.0072(7) -0.0016(6) 0.0024(7)
N2 0.0318(12) 0.0458(14) 0.0449(13) 0.0239(11) -0.0042(9) -0.0001(11)
C9 0.0199(10) 0.0199(11) 0.0185(10) 0.0039(8) 0.0027(8) 0.0030(9)
C6 0.0168(10) 0.0204(11) 0.0204(10) 0.0008(8) 0.0037(8) 0.0011(9)
C8 0.0210(10) 0.0198(11) 0.0178(10) 0.0024(8) -0.0008(8) 0.0038(9)
C2 0.0201(10) 0.0187(11) 0.0173(10) -0.0035(8) 0.0001(8) -0.0010(9)
C3 0.0181(10) 0.0271(12) 0.0263(11) -0.0087(9) 0.0006(8) -0.0044(10)
C1 0.0188(10) 0.0216(11) 0.0151(10) 0.0007(8) 0.0000(8) 0.0002(9)
C7 0.0154(10) 0.0232(11) 0.0224(10) 0.0007(9) 0.0009(8) 0.0001(9)
N3 0.0567(15) 0.0365(13) 0.0401(13) -0.0076(10) 0.0067(11) 0.0038(12)
C4 0.0151(10) 0.0291(12) 0.0288(12) -0.0084(10) 0.0027(8) -0.0009(10)
C5 0.0173(10) 0.0217(11) 0.0189(10) -0.0028(8) 0.0026(8) -0.0014(9)
C11 0.0308(12) 0.0214(12) 0.0249(11) -0.0039(9) 0.0012(9) 0.0021(10)
C10 0.0220(11) 0.0188(11) 0.0178(10) -0.0018(8) 0.0040(8) 0.0010(9)
C13 0.0429(15) 0.0382(15) 0.0453(16) -0.0205(13) -0.0030(12) 0.0074(13)
O7 0.0798(18) 0.0664(17) 0.109(2) -0.0181(15) 0.0206(15) 0.0234(15)
C14 0.0312(13) 0.0283(13) 0.0292(12) 0.0096(10) 0.0010(10) -0.0001(11)
C12 0.0355(14) 0.0507(18) 0.0426(15) -0.0168(13) -0.0114(11) 0.0084(13)
C16 0.0483(18) 0.074(2) 0.064(2) 0.0474(18) -0.0050(15) -0.0052(17)
C19 0.075(2) 0.0406(18) 0.061(2) -0.0082(15) 0.0113(17) 0.0007(18)
C17 0.069(2) 0.072(2) 0.064(2) 0.0033(18) 0.0145(17) 0.014(2)
C15 0.0356(16) 0.078(2) 0.092(3) 0.045(2) -0.0108(16) 0.0027(17)
C18 0.080(2) 0.049(2) 0.077(2) -0.0169(18) -0.0040(19) -0.0009(19)

loop_
_atom_type_symbol
_atom_type_description
_atom_type_scat_dispersion_real
_atom_type_scat_dispersion_imag
_atom_type_scat_source
C C 0.0033 0.0016 'International Tables Vol C Tables 4.2.6.8 and 6.1.1.4'
H H 0.0000 0.0000 'International Tables Vol C Tables 4.2.6.8 and 6.1.1.4'
N N 0.0061 0.0033 'International Tables Vol C Tables 4.2.6.8 and 6.1.1.4'
O O 0.0106 0.0060 'International Tables Vol C Tables 4.2.6.8 and 6.1.1.4'
S S 0.1246 0.1234 'International Tables Vol C Tables 4.2.6.8 and 6.1.1.4'
Co Co 0.3494 0.9721 'International Tables Vol C Tables 4.2.6.8 and 6.1.1.4'

loop_
_geom_angle_atom_site_label_1
_geom_angle_atom_site_label_2
_geom_angle_atom_site_label_3
_geom_angle
_geom_angle_site_symmetry_1
_geom_angle_site_symmetry_3
O4 Co1 O6 107.98(6) . .
O4 Co1 O2 141.58(6) . .
O6 Co1 O2 97.04(6) . .
O4 Co1 O5 97.70(6) . .
O6 Co1 O5 98.12(7) . .
O2 Co1 O5 107.28(6) . .
O4 Co1 O1 91.68(6) . .
O6 Co1 O1 156.49(5) . .
O2 Co1 O1 59.55(5) . .
O5 Co1 O1 91.68(6) . .
O4 Co1 C1 117.11(6) . .
O6 Co1 C1 127.15(6) . .
O2 Co1 C1 30.20(6) . .
O5 Co1 C1 101.59(6) . .
O1 Co1 C1 29.38(6) . .
C2 S1 C5 91.36(10) . .
C9 S2 C6 91.53(10) . .
C1 O2 Co1 96.89(12) . .
C1 O1 Co1 81.84(12) . .
C10 O4 Co1 98.08(12) . .
C14 O5 Co1 122.43(15) . .
C11 N1 C13 121.7(2) . .
C11 N1 C12 121.2(2) . .
C13 N1 C12 116.67(19) . .
C11 O6 Co1 117.99(14) . .
C14 N2 C15 121.4(2) . .
C14 N2 C16 120.9(2) . .
C15 N2 C16 117.3(2) . .
C8 C9 C10 127.19(19) . .
C8 C9 S2 111.78(15) . .
C10 C9 S2 120.94(15) . .
C7 C6 C5 128.81(19) . 4_665
C7 C6 S2 110.78(15) . .
C5 C6 S2 120.41(15) 4_665 .
C9 C8 C7 112.47(18) . .
C9 C8 H8 123.8 . .
C7 C8 H8 123.8 . .
C3 C2 C1 128.18(19) . .
C3 C2 S1 111.68(15) . .
C1 C2 S1 120.14(15) . .
C2 C3 C4 112.59(19) . .
C2 C3 H3 123.7 . .
C4 C3 H3 123.7 . .
O1 C1 O2 121.62(19) . .
O1 C1 C2 120.69(19) . .
O2 C1 C2 117.69(17) . .
O1 C1 Co1 68.78(11) . .
O2 C1 Co1 52.92(10) . .
C2 C1 Co1 170.03(14) . .
C6 C7 C8 113.45(19) . .
C6 C7 H7 123.3 . .
C8 C7 H7 123.3 . .
C19 N3 C17 121.6(3) . .
C19 N3 C18 120.0(3) . .
C17 N3 C18 118.3(3) . .
C5 C4 C3 113.22(19) . .
C5 C4 H4 123.4 . .
C3 C4 H4 123.4 . .
C4 C5 C6 128.34(19) . 4_466
C4 C5 S1 111.12(15) . .
C6 C5 S1 120.54(15) 4_466 .
O6 C11 N1 124.1(2) . .
O6 C11 H11 117.9 . .
N1 C11 H11 117.9 . .
O3 C10 O4 122.38(19) . .
O3 C10 C9 120.96(19) . .
O4 C10 C9 116.65(18) . .
N1 C13 H13A 109.5 . .
N1 C13 H13B 109.5 . .
H13A C13 H13B 109.5 . .
N1 C13 H13C 109.5 . .
H13A C13 H13C 109.5 . .
H13B C13 H13C 109.5 . .
O5 C14 N2 123.3(2) . .
O5 C14 H14 118.4 . .
N2 C14 H14 118.4 . .
N1 C12 H12A 109.5 . .
N1 C12 H12B 109.5 . .
H12A C12 H12B 109.5 . .
N1 C12 H12C 109.5 . .
H12A C12 H12C 109.5 . .
H12B C12 H12C 109.5 . .
N2 C16 H16A 109.5 . .
N2 C16 H16B 109.5 . .
H16A C16 H16B 109.5 . .
N2 C16 H16C 109.5 . .
H16A C16 H16C 109.5 . .
H16B C16 H16C 109.5 . .
O7 C19 N3 125.5(3) . .
O7 C19 H19 117.3 . .
N3 C19 H19 117.3 . .
N3 C17 H17A 109.5 . .
N3 C17 H17B 109.5 . .
H17A C17 H17B 109.5 . .
N3 C17 H17C 109.5 . .
H17A C17 H17C 109.5 . .
H17B C17 H17C 109.5 . .
N2 C15 H15A 109.5 . .
N2 C15 H15B 109.5 . .
H15A C15 H15B 109.5 . .
N2 C15 H15C 109.5 . .
H15A C15 H15C 109.5 . .
H15B C15 H15C 109.5 . .
N3 C18 H18A 109.5 . .
N3 C18 H18B 109.5 . .
H18A C18 H18B 109.5 . .
N3 C18 H18C 109.5 . .
H18A C18 H18C 109.5 . .
H18B C18 H18C 109.5 . .

loop_
_geom_bond_atom_site_label_1
_geom_bond_atom_site_label_2
_geom_bond_distance
_geom_bond_site_symmetry_2
Co1 O4 2.0079(14) .
Co1 O6 2.0233(15) .
Co1 O2 2.0242(14) .
Co1 O5 2.0242(15) .
Co1 O1 2.3722(15) .
Co1 C1 2.519(2) .
S1 C2 1.726(2) .
S1 C5 1.727(2) .
S2 C9 1.723(2) .
S2 C6 1.735(2) .
O2 C1 1.276(2) .
O1 C1 1.248(2) .
O4 C10 1.277(2) .
O3 C10 1.248(2) .
O5 C14 1.245(3) .
N1 C11 1.305(3) .
N1 C13 1.454(3) .
N1 C12 1.455(3) .
O6 C11 1.253(3) .
N2 C14 1.314(3) .
N2 C15 1.461(3) .
N2 C16 1.462(3) .
C9 C8 1.366(3) .
C9 C10 1.476(3) .
C6 C7 1.367(3) .
C6 C5 1.452(3) 4_665
C8 C7 1.411(3) .
C8 H8 0.9300 .
C2 C3 1.362(3) .
C2 C1 1.475(3) .
C3 C4 1.408(3) .
C3 H3 0.9300 .
C7 H7 0.9300 .
N3 C19 1.327(4) .
N3 C17 1.441(4) .
N3 C18 1.444(4) .
C4 C5 1.367(3) .
C4 H4 0.9300 .
C5 C6 1.452(3) 4_466
C11 H11 0.9300 .
C13 H13A 0.9600 .
C13 H13B 0.9600 .
C13 H13C 0.9600 .
O7 C19 1.213(4) .
C14 H14 0.9300 .
C12 H12A 0.9600 .
C12 H12B 0.9600 .
C12 H12C 0.9600 .
C16 H16A 0.9600 .
C16 H16B 0.9600 .
C16 H16C 0.9600 .
C19 H19 0.9300 .
C17 H17A 0.9600 .
C17 H17B 0.9600 .
C17 H17C 0.9600 .
C15 H15A 0.9600 .
C15 H15B 0.9600 .
C15 H15C 0.9600 .
C18 H18A 0.9600 .
C18 H18B 0.9600 .
C18 H18C 0.9600 .

loop_
_geom_torsion_atom_site_label_1
_geom_torsion_atom_site_label_2
_geom_torsion_atom_site_label_3
_geom_torsion_atom_site_label_4
_geom_torsion
_geom_torsion_site_symmetry_1
_geom_torsion_site_symmetry_4
O4 Co1 O2 C1 -44.87(16) . .
O6 Co1 O2 C1 -175.88(12) . .
O5 Co1 O2 C1 83.31(13) . .
O1 Co1 O2 C1 1.78(11) . .
O4 Co1 O1 C1 151.29(12) . .
O6 Co1 O1 C1 4.0(2) . .
O2 Co1 O1 C1 -1.83(11) . .
O5 Co1 O1 C1 -110.95(12) . .
O6 Co1 O4 C10 82.45(13) . .
O2 Co1 O4 C10 -45.61(16) . .
O5 Co1 O4 C10 -176.37(12) . .
O1 Co1 O4 C10 -84.45(12) . .
C1 Co1 O4 C10 -69.10(13) . .
O4 Co1 O5 C14 3.08(19) . .
O6 Co1 O5 C14 112.58(18) . .
O2 Co1 O5 C14 -147.39(18) . .
O1 Co1 O5 C14 -88.84(18) . .
C1 Co1 O5 C14 -116.73(18) . .
O4 Co1 O6 C11 -120.35(16) . .
O2 Co1 O6 C11 30.11(17) . .
O5 Co1 O6 C11 138.78(16) . .
O1 Co1 O6 C11 25.1(3) . .
C1 Co1 O6 C11 27.51(19) . .
C6 S2 C9 C8 -0.13(17) . .
C6 S2 C9 C10 176.47(17) . .
C9 S2 C6 C7 0.21(17) . .
C9 S2 C6 C5 -179.23(17) . 4_665
C10 C9 C8 C7 -176.32(19) . .
S2 C9 C8 C7 0.0(2) . .
C5 S1 C2 C3 1.35(17) . .
C5 S1 C2 C1 -178.82(17) . .
C1 C2 C3 C4 179.4(2) . .
S1 C2 C3 C4 -0.8(2) . .
Co1 O1 C1 O2 2.94(18) . .
Co1 O1 C1 C2 -176.53(18) . .
Co1 O2 C1 O1 -3.4(2) . .
Co1 O2 C1 C2 176.05(15) . .
C3 C2 C1 O1 174.4(2) . .
S1 C2 C1 O1 -5.3(3) . .
C3 C2 C1 O2 -5.0(3) . .
S1 C2 C1 O2 175.17(15) . .
C3 C2 C1 Co1 13.5(10) . .
S1 C2 C1 Co1 -166.3(7) . .
O4 Co1 C1 O1 -32.64(14) . .
O6 Co1 C1 O1 -178.00(11) . .
O2 Co1 C1 O1 176.9(2) . .
O5 Co1 C1 O1 72.35(13) . .
O4 Co1 C1 O2 150.50(11) . .
O6 Co1 C1 O2 5.13(15) . .
O5 Co1 C1 O2 -104.52(12) . .
O1 Co1 C1 O2 -176.9(2) . .
O4 Co1 C1 C2 129.9(8) . .
O6 Co1 C1 C2 -15.5(9) . .
O2 Co1 C1 C2 -20.6(8) . .
O5 Co1 C1 C2 -125.2(8) . .
O1 Co1 C1 C2 162.5(9) . .
C5 C6 C7 C8 179.1(2) 4_665 .
S2 C6 C7 C8 -0.2(2) . .
C9 C8 C7 C6 0.1(3) . .
C2 C3 C4 C5 -0.3(3) . .
C3 C4 C5 C6 -178.1(2) . 4_466
C3 C4 C5 S1 1.3(2) . .
C2 S1 C5 C4 -1.53(17) . .
C2 S1 C5 C6 177.98(18) . 4_466
Co1 O6 C11 N1 168.49(18) . .
C13 N1 C11 O6 5.1(4) . .
C12 N1 C11 O6 177.1(2) . .
Co1 O4 C10 O3 -7.8(2) . .
Co1 O4 C10 C9 171.02(15) . .
C8 C9 C10 O3 167.2(2) . .
S2 C9 C10 O3 -8.9(3) . .
C8 C9 C10 O4 -11.7(3) . .
S2 C9 C10 O4 172.26(15) . .
Co1 O5 C14 N2 -177.52(19) . .
C15 N2 C14 O5 174.3(3) . .
C16 N2 C14 O5 2.0(4) . .
C17 N3 C19 O7 175.7(3) . .
C18 N3 C19 O7 0.0(5) . .
